data_2009941
loop_
_publ_author_name
'Kirschbaum, K.'
'Giolando, D.M.'

_publ_section_title
;
 Co-crystallized
 bis(\m-<i>tert</i>-butylphosphido)bis(di-<i>tert</i>-butylgallium) and
 tetra-<i>tert</i>-butylcyclotetraphosphane
;
_journal_issue 8
_journal_name_full 'Acta Crystallographica Section C'
_journal_page_first 1244
_journal_page_last 1247
_journal_paper_doi 10.1107/S0108270193012053
_journal_volume 50
_journal_year 1994
_chemical_formula_moiety '2(C12 H28 Ga1 P1),C16 H36 P4'
_chemical_formula_sum 'C40 H92 Ga2 P6'
_chemical_formula_weight 898.46
_space_group_IT_number 11
_symmetry_cell_setting monoclinic
_symmetry_space_group_name_Hall '-P 2yb'
_symmetry_space_group_name_H-M 'P 1 21/m 1'
_atom_type_scat_source IntTabIV
_cell_angle_alpha 90
_cell_angle_beta 102.84(3)
_cell_angle_gamma 90.
_cell_formula_units_Z 2
_cell_length_a 9.179(2)
_cell_length_b 16.978(4)
_cell_length_c 17.263(3)
_cell_measurement_reflns_used 25
_cell_measurement_temperature 294.0(10)
_cell_measurement_theta_max 12
_cell_measurement_theta_min 9
_cell_volume 2623.0(10)
_diffrn_measurement_device 'Enraf-Nonius CAD-4'
_diffrn_measurement_method \w-2\q
_diffrn_radiation_type MoK\a
_diffrn_radiation_wavelength 0.71073
_diffrn_reflns_av_R_equivalents 0.024
_diffrn_reflns_limit_h_max 11
_diffrn_reflns_limit_h_min 0
_diffrn_reflns_limit_k_max 20
_diffrn_reflns_limit_k_min 0
_diffrn_reflns_limit_l_max 20
_diffrn_reflns_limit_l_min -21
_diffrn_reflns_number 5679
_diffrn_reflns_theta_max 26.0
_diffrn_standards_decay_% -8.5
_diffrn_standards_interval_time 50
_diffrn_standards_number 3
_exptl_absorpt_coefficient_mu 1.23
_exptl_absorpt_correction_T_max 0.995
_exptl_absorpt_correction_T_min 0.934
_exptl_absorpt_correction_type empirical
_exptl_crystal_colour 'pale yellow'
_exptl_crystal_density_diffrn 1.14
_exptl_crystal_description Parallelepiped
_exptl_crystal_size_max 0.25
_exptl_crystal_size_mid 0.20
_exptl_crystal_size_min 0.20
_refine_diff_density_max 0.41(7)
_refine_diff_density_min -0.26(7)
_refine_ls_goodness_of_fit_obs 1.59
_refine_ls_number_parameters 241
_refine_ls_number_reflns 2687
_refine_ls_R_factor_obs 0.041
_refine_ls_shift/esd_max <=0.02\s
_refine_ls_structure_factor_coef F
_refine_ls_weighting_details 'w = 4F~o~^2^/\s^2^(F~o~^2^)'
_refine_ls_weighting_scheme calc
_refine_ls_wR_factor_obs 0.051
_reflns_number_observed 2687
_reflns_number_total 5341
_reflns_observed_criterion F~o~^2^>3\s(F~o~^2^)
_cod_data_source_file cr1073.cif
_cod_data_source_block cr1073_structure_1_of_1
_cod_depositor_comments
;
The following automatic conversions were performed:

'_refine_ls_weighting_scheme' value 'w = 4F~o~^2^/\s^2^(F~o~^2^)' was
changed to 'calc'. New tag '_refine_ls_weighting_details' was
created. The value of the new tag was set to 'w =
4F~o~^2^/\s^2^(F~o~^2^)'.

Automatic conversion script
Id: cif_fix_values 3143 2015-03-26 13:38:13Z robertas 
;
_cod_original_cell_volume 2623(2)
_cod_original_sg_symbol_Hall '-P 2y1'
_cod_original_sg_symbol_H-M 'P 21/m'
_cod_database_code 2009941

loop_
_symmetry_equiv_pos_as_xyz
x,y,z
x,1/2-y,z
-x,1/2+y,-z
-x,-y,-z

loop_
_atom_site_label
_atom_site_fract_x
_atom_site_fract_y
_atom_site_fract_z
Ga .58581(6) .13823(3) .33581(3)
P(1) .6393(2) .25 .25520(10)
P(2) .5361(2) .25 .41800(10)
P(3) .0507(2) .25 .81830(10)
P(4) .2285(2) .34047(8) .84259(8)
P(5) .3763(2) .25 .91150(10)
C(1) .7664(6) .0786(3) .3962(3)
C(2) .7265(7) .0390(4) .4688(4)
C(3) .8165(8) .0185(4) .3424(5)
C(4) .8989(6) .1331(4) .4274(4)
C(5) .4029(6) .0802(3) .2749(3)
C(6) .4414(8) .0385(4) .2048(4)
C(7) .2738(7) .1339(4) .2441(4)
C(8) .3512(9) .0213(4) .3296(5)
C(9) .7665(8) .25 .1840(4)
C(10) .9300(10) .25 .2341(6)
C(11) .7415(8) .1763(4) .1328(4)
C(12) .4085(7) .25 .4890(4)
C(13) .2483(9) .25 .4409(5)
C(14) .4401(7) .1770(4) .5410(3)
C(15) -.0158(8) .25 .7068(4)
C(16) -.1104(6) .3247(4) .6856(3)
C(17) .1106(8) .25 .6617(4)
C(18) .1748(6) .4057(3) .9201(3)
C(19) .0448(7) .4569(3) .8751(4)
C(20) .3138(8) .4571(4) .9540(4)
C(21) .1284(7) .3609(3) .9883(3)
C(22) .5437(8) .25 .8650(4)
C(23) .5069(8) .25 .7748(5)
C(24) .6330(6) .3229(4) .8963(4)
H(P1) .501(8) .25 .196(4)
H(P2) .657(7) .25 .489(4)
H(1) .811 .011 .498
H(2) .698 .078 .502
H(3) .646 .004 .452
H(4) .901 -.009 .371
H(5) .738 -.018 .324
H(6) .842 .045 .299
H(7) .981 .103 .455
H(8) .926 .159 .384
H(9) .872 .171 .462
H(10) .356 .011 .176
H(11) .473 .076 .171
H(12) .520 .002 .223
H(13) .191 .104 .216
H(14) .247 .160 .287
H(15) .301 .172 .209
H(16) .265 -.006 .301
H(17) .429 -.015 .349
H(18) .327 .048 .373
H(19) .997 .250 .200
H(20) .946 .296 .267
H(21) .807 .177 .097
H(22) .762 .131 .166
H(23) .641 .175 .104
H(24) .182 .250 .476
H(25) .231 .296 .408
H(26) .376 .176 .577
H(27) .423 .131 .509
H(28) .541 .178 .570
H(29) -.147 .327 .630
H(30) -.192 .323 .711
H(31) -.051 .370 .703
H(32) .069 .250 .606
H(33) .171 .296 .676
H(34) .013 .491 .911
H(35) .077 .487 .836
H(36) -.036 .424 .850
H(37) .293 .491 .994
H(38) .396 .424 .977
H(39) .338 .487 .912
H(40) .103 .398 1.025
H(41) .044 .329 .967
H(42) .209 .329 1.015
H(43) .597 .250 .756
H(44) .450 .204 .756
H(45) .719 .326 .875
H(46) .573 .368 .881
H(47) .663 .320 .953

loop_
_geom_angle_atom_site_label_1
_geom_angle_atom_site_label_2
_geom_angle_atom_site_label_3
_geom_angle_site_symmetry_3
_geom_angle
_geom_angle_publ_flag
P(1) Ga P(2) . 79.52(5) yes
P(1) Ga C(1) . 115.7(2) yes
P(1) Ga C(5) . 109.1(2) yes
P(2) Ga C(1) . 108.8(2) yes
P(2) Ga C(5) . 115.7(2) yes
C(1) Ga C(5) . 120.9(2) yes
Ga P(1) C(9) . 126.96(7) yes
Ga P(2) C(12) . 126.68(7) yes
Ga P(1) H(P1) . 99(2) yes
Ga P(2) H(P2) . 106(2) yes
Ga P(1) Ga 2 100.64(8) yes
Ga P(2) Ga 2 100.30(7) yes
C(9) P(1) H(P1) . 96(3) yes
C(12) P(2) H(P2) . 86(3) yes
P(3) P(4) P(5) . 87.62(6) yes
P(3) P(4) C(18) . 104.1(2) yes
P(5) P(4) C(18) . 104.6(2) yes
P(4) P(3) C(15) . 104.5(2) yes
P(4) P(5) C(22) . 103.4(2) yes
P(4) P(5) P(4) 2 87.90(7) yes
P(4) P(3) P(4) 2 87.92(8) yes
Ga C(1) C(2) . 108.9(4) no
Ga C(1) C(3) . 110.2(4) no
Ga C(1) C(4) . 112.0(4) no
C(2) C(1) C(3) . 111.3(5) no
C(2) C(1) C(4) . 107.1(5) no
C(3) C(1) C(4) . 107.2(5) no
Ga C(5) C(6) . 109.2(4) no
Ga C(5) C(7) . 112.8(4) no
Ga C(5) C(8) . 109.5(4) no
C(6) C(5) C(8) . 110.5(5) no
P(1) C(9) C(10) . 107.4(6) no
C(10) C(9) C(11) . 109.0(5) no
P(2) C(12) C(14) . 108.8(4) no
P(3) C(15) C(16) . 106.3(4) no
C(16) C(15) C(17) . 109.3(4) no
C(11) C(9) C(11) 2 110.8(6) no
C(16) C(15) C(16) 2 111.5(5) no
P(4) C(18) C(20) . 106.0(4) no
P(4) C(18) C(21) . 114.4(4) no
C(19) C(18) C(20) . 110.7(4) no
C(19) C(18) C(21) . 110.5(5) no
C(20) C(18) C(21) . 109.5(4) no
P(5) C(22) C(23) . 114.8(5) no
P(5) C(22) C(24) . 106.0(4) no
C(23) C(22) C(24) . 110.2(4) no
C(6) C(5) C(7) . 108.0(5) no
C(7) C(5) C(8) . 106.8(5) no
P(1) C(9) C(11) . 110.3(4) no
P(2) C(12) C(13) . 108.2(5) no
C(13) C(12) C(14) . 110.9(4) no
P(3) C(15) C(17) . 114.1(4) no
P(4) C(18) C(19) . 105.6(4) no
C(14) C(12) C(14) 2 109.2(5) no
C(24) C(22) C(24) . 109.5(5) no

loop_
_geom_bond_atom_site_label_1
_geom_bond_atom_site_label_2
_geom_bond_site_symmetry_2
_geom_bond_distance
_geom_bond_publ_flag
Ga P(1) . 2.4660(10) yes
Ga P(2) . 2.4720(10) yes
Ga C(1) . 2.023(5) yes
Ga C(5) . 2.027(5) yes
P(1) C(9) . 1.875(8) yes
P(2) C(12) . 1.874(8) yes
P(1) H(P1) . 1.44(6) yes
P(2) H(P2) . 1.46(5) yes
P(1) P(2) . 3.158(3) yes
Ga Ga 2 3.7953(7) yes
P(3) P(4) . 2.213(2) yes
P(3) C(15) . 1.886(7) yes
P(4) P(5) . 2.213(2) yes
P(4) C(18) . 1.885(6) yes
P(5) C(22) . 1.884(8) yes
P(3) P(5) . 3.064(2) yes
P(4) P(4) 2 3.072(2) yes
C(1) C(2) . 1.536(9) no
C(1) C(3) . 1.520(10) no
C(1) C(4) . 1.528(8) no
C(5) C(6) . 1.510(10) no
C(5) C(7) . 1.497(8) no
C(5) C(8) . 1.520(10) no
C(9) C(10) . 1.560(10) no
C(9) C(11) . 1.519(8) no
C(12) C(13) . 1.520(10) no
C(12) C(14) . 1.520(7) no
C(15) C(16) . 1.535(7) no
C(15) C(17) . 1.530(10) no
C(18) C(19) . 1.540(8) no
C(18) C(20) . 1.550(8) no
C(18) C(21) . 1.539(8) no
C(22) C(23) . 1.520(10) no
C(22) C(24) . 1.517(7) no

loop_
_geom_torsion_atom_site_label_1
_geom_torsion_atom_site_label_2
_geom_torsion_atom_site_label_3
_geom_torsion_atom_site_label_4
_geom_torsion_site_symmetry_1
_geom_torsion_site_symmetry_4
_geom_torsion
_geom_torsion_publ_flag
P(1) Ga P(2) Ga . 2 0.90(7) yes
P(4) P(3) P(4) P(5) 2 . -22.34(8) yes
